data_7712381
loop_
_publ_author_name
'Gonz\'alez Alf\'erez, Macarena'
'Moreno, Juan J.'
'Maya, Celia'
'Campos, Jes\'us'

_publ_section_title
;
 Polarized Au(I)/Rh(I) Bimetallic Pairs Cooperatively Trigger Ligand
 non-Innocence and Bond Activation
;
_journal_name_full 'Dalton Transactions'
_journal_paper_doi 10.1039/D3DT00410D
_journal_year 2023
_chemical_formula_moiety 'C69 H64 Au P3 Rh, C2 F6 N O4 S2, 2(C6 H6)'
_chemical_formula_sum 'C83 H76 Au F6 N O4 P3 Rh S2'
_chemical_formula_weight 1722.35
_space_group_crystal_system monoclinic
_space_group_IT_number 14
_space_group_name_Hall '-P 2ybc'
_space_group_name_H-M_alt 'P 1 21/c 1'
_atom_sites_solution_hydrogens geom
_atom_sites_solution_primary iterative
_audit_creation_date 2022-11-18
_audit_creation_method
;
Olex2 1.3
(compiled 2020.11.12 svn.r5f609507 for OlexSys, GUI svn.r6408)
;
_audit_update_record
;
2023-02-21 deposited with the CCDC.	2023-02-22 downloaded from the CCDC.
;
_cell_angle_alpha 90
_cell_angle_beta 110.708(3)
_cell_angle_gamma 90
_cell_formula_units_Z 4
_cell_length_a 22.0242(17)
_cell_length_b 15.0200(10)
_cell_length_c 24.1969(18)
_cell_measurement_reflns_used 9110
_cell_measurement_temperature 193.0
_cell_measurement_theta_max 26.36
_cell_measurement_theta_min 2.25
_cell_volume 7487.3(10)
_computing_cell_refinement 'SAINT V8.38A (Bruker, 2018)'
_computing_data_collection 'Bruker APEX3'
_computing_data_reduction 'SAINT V8.38A (Bruker, 2018)'
_computing_molecular_graphics 'Olex2 1.3 (Dolomanov et al., 2009)'
_computing_publication_material 'Olex2 1.3 (Dolomanov et al., 2009)'
_computing_structure_refinement 'SHELXL 2018/3 (Sheldrick, 2015)'
_computing_structure_solution 'olex2.solve 1.3 (Bourhis et al., 2015)'
_diffrn_ambient_temperature 193.0
_diffrn_measured_fraction_theta_full 0.999
_diffrn_measured_fraction_theta_max 0.995
_diffrn_measurement_device_type 'Bruker APEX-II CCD'
_diffrn_measurement_method '\f and \w scans'
_diffrn_radiation_type MoK\a
_diffrn_radiation_wavelength 0.71073
_diffrn_reflns_av_R_equivalents 0.0723
_diffrn_reflns_av_unetI/netI 0.0464
_diffrn_reflns_Laue_measured_fraction_full 0.999
_diffrn_reflns_Laue_measured_fraction_max 0.995
_diffrn_reflns_limit_h_max 27
_diffrn_reflns_limit_h_min -27
_diffrn_reflns_limit_k_max 18
_diffrn_reflns_limit_k_min -18
_diffrn_reflns_limit_l_max 26
_diffrn_reflns_limit_l_min -30
_diffrn_reflns_number 93036
_diffrn_reflns_point_group_measured_fraction_full 0.999
_diffrn_reflns_point_group_measured_fraction_max 0.995
_diffrn_reflns_theta_full 25.242
_diffrn_reflns_theta_max 26.421
_diffrn_reflns_theta_min 1.977
_diffrn_source_current 1.4
_diffrn_source_power 0.07
_diffrn_source_voltage 50.0
_diffrn_standards_number 0
_exptl_absorpt_coefficient_mu 2.364
_exptl_absorpt_correction_T_max 0.7454
_exptl_absorpt_correction_T_min 0.4036
_exptl_absorpt_correction_type multi-scan
_exptl_absorpt_process_details
;
SADABS-2016/2 (Bruker,2016/2) was used for absorption correction.
wR2(int) was 0.1479 before and 0.0843 after correction.
The Ratio of minimum to maximum transmission is 0.5415.
The \l/2 correction factor is Not present.
;
_exptl_crystal_colour yellow
_exptl_crystal_colour_primary yellow
_exptl_crystal_density_diffrn 1.528
_exptl_crystal_description prysm
_exptl_crystal_F_000 3472
_exptl_crystal_size_max 0.13
_exptl_crystal_size_mid 0.1
_exptl_crystal_size_min 0.08
_refine_diff_density_max 1.270
_refine_diff_density_min -1.678
_refine_diff_density_rms 0.105
_refine_ls_extinction_method none
_refine_ls_goodness_of_fit_ref 1.036
_refine_ls_hydrogen_treatment constr
_refine_ls_matrix_type full
_refine_ls_number_parameters 916
_refine_ls_number_reflns 15320
_refine_ls_number_restraints 18
_refine_ls_restrained_S_all 1.035
_refine_ls_R_factor_all 0.0481
_refine_ls_R_factor_gt 0.0374
_refine_ls_shift/su_max 0.001
_refine_ls_shift/su_mean 0.000
_refine_ls_structure_factor_coef Fsqd
_refine_ls_weighting_details 'w=1/[\s^2^(Fo^2^)+(0.0495P)^2^+8.0826P] where P=(Fo^2^+2Fc^2^)/3'
_refine_ls_weighting_scheme calc
_refine_ls_wR_factor_gt 0.0921
_refine_ls_wR_factor_ref 0.0996
_reflns_Friedel_coverage 0.000
_reflns_number_gt 12836
_reflns_number_total 15320
_reflns_threshold_expression 'I > 2\s(I)'
_cod_data_source_file d3dt00410d3.cif
_cod_data_source_block 7dMe
_cod_database_code 7712381
_shelx_shelxl_version_number 2018/3
_shelx_space_group_comment
;
The symmetry employed for this shelxl refinement is uniquely defined
by the following loop, which should always be used as a source of
symmetry information in preference to the above space-group names.
They are only intended as comments.
;
_shelx_estimated_absorpt_t_max 0.833
_shelx_estimated_absorpt_t_min 0.749
_olex2_refinement_description
;
1. Fixed Uiso
 At 1.2 times of:
  All C(H) groups
 At 1.5 times of:
  All C(H,H,H) groups
2. Restrained distances
 C72-C73 = C74-C75 = C76-C77
 1.39 with sigma of 0.001
 C73-C74 = C75-C76 = C77-C72
 1.39 with sigma of 0.001
 C83-C79 = C78-C80 = C81-C82
 1.39 with sigma of 0.001
 C79-C78 = C80-C81 = C82-C83
 1.39 with sigma of 0.001
3. Restrained planarity
 C75, C76, C77, C72, C73, C74
 with sigma of 0.1
 C82, C83, C79, C78, C80, C81
 with sigma of 0.1
4.a Aromatic/amide H refined with riding coordinates:
 C1(H1), C2(H2), C3(H3), C6(H6), C7(H7), C8(H8), C9(H9), C11(H11), C12(H12),
 C13(H13), C14(H14), C15(H15), C17(H17), C18(H18), C19(H19), C20(H20), C21(H21),
  C23(H23), C24(H24), C25(H25), C26(H26), C27(H27), C29(H29), C30(H30),
 C31(H31), C32(H32), C33(H33), C35(H35), C36(H36), C37(H37), C38(H38), C39(H39),
  C41(H41), C42(H42), C43(H43), C44(H44), C45(H45), C48(H48), C49(H49),
 C50(H50), C54(H54), C55(H55), C56(H56), C62(H62), C63(H63), C64(H64), C72(H72),
  C73(H73), C74(H74), C75(H75), C76(H76), C77(H77), C78(H78), C79(H79),
 C82(H82), C83(H83), C80(H80), C81(H81)
4.b Idealised Me refined as rotating group:
 C58(H58A,H58B,H58C), C59(H59A,H59B,H59C), C66(H66A,H66B,H66C), C67(H67A,H67B,
 H67C), C68(H68A,H68B,H68C), C69(H69A,H69B,H69C)
;
_olex2_submission_special_instructions 'No special instructions were received'

loop_
_space_group_symop_operation_xyz
'x, y, z'
'-x, y+1/2, -z+1/2'
'-x, -y, -z'
'x, -y-1/2, z-1/2'

loop_
_atom_site_label
_atom_site_type_symbol
_atom_site_fract_x
_atom_site_fract_y
_atom_site_fract_z
_atom_site_U_iso_or_equiv
_atom_site_adp_type
_atom_site_occupancy
_atom_site_site_symmetry_order
_atom_site_calc_flag
_atom_site_refinement_flags_posn
_atom_site_refinement_flags_adp
_atom_site_refinement_flags_occupancy
_atom_site_disorder_assembly
_atom_site_disorder_group
Au1 Au 0.30997(2) 0.23292(2) 0.23925(2) 0.03029(6) Uani 1 1 d . . . . .
Rh1 Rh 0.33892(2) 0.39228(2) 0.28022(2) 0.02740(7) Uani 1 1 d . . . . .
P1 P 0.26199(5) 0.44261(6) 0.19487(4) 0.0309(2) Uani 1 1 d . . . . .
P2 P 0.28582(5) 0.34015(6) 0.34081(4) 0.0290(2) Uani 1 1 d . . . . .
P3 P 0.27949(5) 0.08947(6) 0.21411(4) 0.0305(2) Uani 1 1 d . . . . .
C5 C 0.41718(18) 0.5167(3) 0.30926(17) 0.0340(8) Uani 1 1 d . . . . .
C1 C 0.41595(18) 0.4624(3) 0.25916(17) 0.0349(8) Uani 1 1 d . . . . .
H1 H 0.402662 0.481625 0.219218 0.042 Uiso 1 1 calc R U . . .
C2 C 0.43801(18) 0.3760(3) 0.28020(18) 0.0381(9) Uani 1 1 d . . . . .
H2 H 0.447921 0.329818 0.257946 0.046 Uiso 1 1 calc R U . . .
C3 C 0.44277(19) 0.3702(3) 0.33961(18) 0.0378(9) Uani 1 1 d . . . . .
H3 H 0.449811 0.317381 0.362656 0.045 Uiso 1 1 calc R U . . .
C4 C 0.43499(18) 0.4594(3) 0.35939(16) 0.0345(8) Uani 1 1 d . . . . .
C6 C 0.4427(2) 0.4949(3) 0.41537(18) 0.0417(10) Uani 1 1 d . . . . .
H6 H 0.454930 0.457842 0.449360 0.050 Uiso 1 1 calc R U . . .
C7 C 0.4322(2) 0.5841(3) 0.41968(19) 0.0478(11) Uani 1 1 d . . . . .
H7 H 0.437898 0.608708 0.457370 0.057 Uiso 1 1 calc R U . . .
C8 C 0.4132(2) 0.6400(3) 0.37033(19) 0.0461(10) Uani 1 1 d . . . . .
H8 H 0.405605 0.701352 0.374915 0.055 Uiso 1 1 calc R U . . .
C9 C 0.4054(2) 0.6069(3) 0.31467(18) 0.0403(9) Uani 1 1 d . . . . .
H9 H 0.392367 0.644778 0.281065 0.048 Uiso 1 1 calc R U . . .
C10 C 0.2795(2) 0.4179(3) 0.12760(16) 0.0357(9) Uani 1 1 d . . . . .
C11 C 0.3372(2) 0.3781(3) 0.13021(17) 0.0383(9) Uani 1 1 d . . . . .
H11 H 0.366505 0.357545 0.167113 0.046 Uiso 1 1 calc R U . . .
C12 C 0.3529(2) 0.3678(3) 0.07973(19) 0.0467(10) Uani 1 1 d . . . . .
H12 H 0.392909 0.341163 0.082221 0.056 Uiso 1 1 calc R U . . .
C13 C 0.3096(3) 0.3966(3) 0.0258(2) 0.0546(13) Uani 1 1 d . . . . .
H13 H 0.320302 0.390835 -0.008777 0.065 Uiso 1 1 calc R U . . .
C14 C 0.2512(3) 0.4336(3) 0.02234(19) 0.0549(12) Uani 1 1 d . . . . .
H14 H 0.221418 0.452005 -0.014925 0.066 Uiso 1 1 calc R U . . .
C15 C 0.2354(2) 0.4442(3) 0.07237(17) 0.0444(10) Uani 1 1 d . . . . .
H15 H 0.194774 0.469316 0.069339 0.053 Uiso 1 1 calc R U . . .
C16 C 0.2632(2) 0.5647(3) 0.19518(17) 0.0386(9) Uani 1 1 d . . . . .
C17 C 0.2884(2) 0.6136(3) 0.1593(2) 0.0498(11) Uani 1 1 d . . . . .
H17 H 0.302442 0.583415 0.131502 0.060 Uiso 1 1 calc R U . . .
C18 C 0.2932(3) 0.7059(3) 0.1636(3) 0.0668(15) Uani 1 1 d . . . . .
H18 H 0.310097 0.738324 0.138496 0.080 Uiso 1 1 calc R U . . .
C19 C 0.2738(3) 0.7496(3) 0.2038(3) 0.0702(18) Uani 1 1 d . . . . .
H19 H 0.277033 0.812593 0.206548 0.084 Uiso 1 1 calc R U . . .
C20 C 0.2497(3) 0.7037(3) 0.2401(2) 0.0619(14) Uani 1 1 d . . . . .
H20 H 0.236494 0.734804 0.268162 0.074 Uiso 1 1 calc R U . . .
C21 C 0.2444(2) 0.6110(3) 0.2363(2) 0.0469(11) Uani 1 1 d . . . . .
H21 H 0.227811 0.579419 0.261950 0.056 Uiso 1 1 calc R U . . .
C22 C 0.17627(19) 0.4134(3) 0.16877(16) 0.0351(8) Uani 1 1 d . . . . .
C23 C 0.1268(2) 0.4700(3) 0.17022(18) 0.0425(10) Uani 1 1 d . . . . .
H23 H 0.137040 0.528196 0.186172 0.051 Uiso 1 1 calc R U . . .
C24 C 0.0623(2) 0.4420(3) 0.1484(2) 0.0495(11) Uani 1 1 d . . . . .
H24 H 0.028997 0.481354 0.149542 0.059 Uiso 1 1 calc R U . . .
C25 C 0.0465(2) 0.3579(3) 0.12539(19) 0.0488(11) Uani 1 1 d . . . . .
H25 H 0.002380 0.339375 0.110494 0.059 Uiso 1 1 calc R U . . .
C26 C 0.0948(2) 0.3004(3) 0.12393(19) 0.0468(10) Uani 1 1 d . . . . .
H26 H 0.084026 0.242024 0.108376 0.056 Uiso 1 1 calc R U . . .
C27 C 0.1587(2) 0.3279(3) 0.14514(17) 0.0399(9) Uani 1 1 d . . . . .
H27 H 0.191607 0.287982 0.143705 0.048 Uiso 1 1 calc R U . . .
C28 C 0.21901(19) 0.2603(2) 0.32283(16) 0.0317(8) Uani 1 1 d . . . . .
C29 C 0.2235(2) 0.1798(3) 0.35363(17) 0.0379(9) Uani 1 1 d . . . . .
H29 H 0.263493 0.163316 0.383184 0.046 Uiso 1 1 calc R U . . .
C30 C 0.1705(2) 0.1247(3) 0.34132(19) 0.0429(10) Uani 1 1 d . . . . .
H30 H 0.174102 0.070791 0.362746 0.051 Uiso 1 1 calc R U . . .
C31 C 0.1120(2) 0.1471(3) 0.29802(19) 0.0439(10) Uani 1 1 d . . . . .
H31 H 0.075827 0.108092 0.288913 0.053 Uiso 1 1 calc R U . . .
C32 C 0.1069(2) 0.2274(3) 0.26799(18) 0.0383(9) Uani 1 1 d . . . . .
H32 H 0.066766 0.243997 0.238725 0.046 Uiso 1 1 calc R U . . .
C33 C 0.15972(19) 0.2826(3) 0.28058(17) 0.0361(9) Uani 1 1 d . . . . .
H33 H 0.155523 0.337277 0.259866 0.043 Uiso 1 1 calc R U . . .
C34 C 0.34757(19) 0.2913(3) 0.40635(15) 0.0332(8) Uani 1 1 d . . . . .
C35 C 0.3651(2) 0.3315(3) 0.46135(17) 0.0405(9) Uani 1 1 d . . . . .
H35 H 0.341620 0.381756 0.466817 0.049 Uiso 1 1 calc R U . . .
C36 C 0.4171(2) 0.2984(3) 0.50863(18) 0.0493(11) Uani 1 1 d . . . . .
H36 H 0.429620 0.327208 0.545948 0.059 Uiso 1 1 calc R U . . .
C37 C 0.4504(2) 0.2248(4) 0.5017(2) 0.0535(13) Uani 1 1 d . . . . .
H37 H 0.486090 0.203275 0.534162 0.064 Uiso 1 1 calc R U . . .
C38 C 0.3815(2) 0.2150(3) 0.40016(18) 0.0397(9) Uani 1 1 d . . . . .
H38 H 0.369620 0.186067 0.362902 0.048 Uiso 1 1 calc R U . . .
C39 C 0.4322(2) 0.1814(3) 0.44780(19) 0.0491(11) Uani 1 1 d . . . . .
H39 H 0.454319 0.129042 0.443524 0.059 Uiso 1 1 calc R U . . .
C40 C 0.25245(18) 0.4310(3) 0.37125(16) 0.0331(8) Uani 1 1 d . . . . .
C41 C 0.2753(2) 0.5169(3) 0.37010(17) 0.0370(9) Uani 1 1 d . . . . .
H41 H 0.307716 0.527119 0.353349 0.044 Uiso 1 1 calc R U . . .
C42 C 0.2518(2) 0.5876(3) 0.39280(19) 0.0455(10) Uani 1 1 d . . . . .
H42 H 0.268049 0.645992 0.391918 0.055 Uiso 1 1 calc R U . . .
C43 C 0.2040(2) 0.5729(3) 0.41704(17) 0.0442(10) Uani 1 1 d . . . . .
H43 H 0.186986 0.621409 0.432201 0.053 Uiso 1 1 calc R U . . .
C44 C 0.1815(2) 0.4883(3) 0.41898(17) 0.0426(10) Uani 1 1 d . . . . .
H44 H 0.149037 0.478578 0.435747 0.051 Uiso 1 1 calc R U . . .
C45 C 0.2054(2) 0.4171(3) 0.39692(16) 0.0389(9) Uani 1 1 d . . . . .
H45 H 0.189870 0.358633 0.399154 0.047 Uiso 1 1 calc R U . . .
C46 C 0.31133(18) 0.0260(2) 0.16493(15) 0.0316(8) Uani 1 1 d . . . . .
C47 C 0.37686(19) -0.0012(3) 0.18748(16) 0.0355(8) Uani 1 1 d . . . . .
C48 C 0.4007(2) -0.0564(3) 0.15330(19) 0.0481(11) Uani 1 1 d . . . . .
H48 H 0.444506 -0.076195 0.169024 0.058 Uiso 1 1 calc R U . . .
C49 C 0.3623(2) -0.0826(4) 0.0974(2) 0.0559(13) Uani 1 1 d . . . . .
H49 H 0.378878 -0.121566 0.075227 0.067 Uiso 1 1 calc R U . . .
C50 C 0.2999(2) -0.0520(3) 0.07424(18) 0.0461(11) Uani 1 1 d . . . . .
H50 H 0.273918 -0.068538 0.035126 0.055 Uiso 1 1 calc R U . . .
C51 C 0.27330(19) 0.0030(3) 0.10639(17) 0.0357(9) Uani 1 1 d . . . . .
C52 C 0.42701(19) 0.0320(3) 0.24387(17) 0.0377(9) Uani 1 1 d . . . . .
C53 C 0.45547(19) 0.1148(3) 0.24203(17) 0.0365(9) Uani 1 1 d . . . . .
C54 C 0.5036(2) 0.1462(3) 0.2933(2) 0.0489(11) Uani 1 1 d . . . . .
H54 H 0.522817 0.202767 0.293072 0.059 Uiso 1 1 calc R U . . .
C55 C 0.5234(2) 0.0957(4) 0.34381(19) 0.0556(13) Uani 1 1 d . . . . .
H55 H 0.554941 0.118777 0.378788 0.067 Uiso 1 1 calc R U . . .
C56 C 0.4984(2) 0.0130(4) 0.34439(19) 0.0544(12) Uani 1 1 d . . . . .
H56 H 0.513946 -0.021642 0.379468 0.065 Uiso 1 1 calc R U . . .
C57 C 0.4500(2) -0.0223(3) 0.29417(18) 0.0442(10) Uani 1 1 d . . . . .
C58 C 0.4377(2) 0.1678(3) 0.18571(18) 0.0410(9) Uani 1 1 d . . . . .
H58A H 0.392971 0.189196 0.174678 0.061 Uiso 1 1 calc R U . . .
H58B H 0.441586 0.130032 0.154099 0.061 Uiso 1 1 calc R U . . .
H58C H 0.467150 0.218831 0.191689 0.061 Uiso 1 1 calc R U . . .
C59 C 0.4270(2) -0.1161(3) 0.2956(2) 0.0559(12) Uani 1 1 d . . . . .
H59A H 0.464139 -0.154230 0.316408 0.084 Uiso 1 1 calc R U . . .
H59B H 0.405932 -0.137769 0.255086 0.084 Uiso 1 1 calc R U . . .
H59C H 0.395871 -0.117419 0.316200 0.084 Uiso 1 1 calc R U . . .
C60 C 0.20649(18) 0.0381(3) 0.07291(15) 0.0330(8) Uani 1 1 d . . . . .
C61 C 0.2001(2) 0.1262(3) 0.05240(17) 0.0361(9) Uani 1 1 d . . . . .
C62 C 0.1386(2) 0.1585(3) 0.01989(18) 0.0433(10) Uani 1 1 d . . . . .
H62 H 0.133636 0.218608 0.006783 0.052 Uiso 1 1 calc R U . . .
C63 C 0.0846(2) 0.1042(3) 0.00645(19) 0.0483(11) Uani 1 1 d . . . . .
H63 H 0.042639 0.127115 -0.014975 0.058 Uiso 1 1 calc R U . . .
C64 C 0.0922(2) 0.0167(3) 0.02438(19) 0.0450(10) Uani 1 1 d . . . . .
H64 H 0.055152 -0.020888 0.013778 0.054 Uiso 1 1 calc R U . . .
C65 C 0.15252(19) -0.0181(3) 0.05757(17) 0.0367(9) Uani 1 1 d . . . . .
C66 C 0.2580(2) 0.1857(3) 0.0638(2) 0.0483(11) Uani 1 1 d . . . . .
H66A H 0.274337 0.203636 0.105426 0.072 Uiso 1 1 calc R U . . .
H66B H 0.245329 0.238672 0.038720 0.072 Uiso 1 1 calc R U . . .
H66C H 0.292021 0.153535 0.054723 0.072 Uiso 1 1 calc R U . . .
C67 C 0.1574(2) -0.1148(3) 0.0763(2) 0.0540(12) Uani 1 1 d . . . . .
H67A H 0.180852 -0.148290 0.055367 0.081 Uiso 1 1 calc R U . . .
H67B H 0.113767 -0.139587 0.066680 0.081 Uiso 1 1 calc R U . . .
H67C H 0.180925 -0.119012 0.118982 0.081 Uiso 1 1 calc R U . . .
C68 C 0.19164(19) 0.0817(3) 0.18719(18) 0.0408(9) Uani 1 1 d . . . . .
H68A H 0.175471 0.103852 0.217516 0.061 Uiso 1 1 calc R U . . .
H68B H 0.178566 0.019472 0.178216 0.061 Uiso 1 1 calc R U . . .
H68C H 0.173430 0.117691 0.151305 0.061 Uiso 1 1 calc R U . . .
C69 C 0.2976(2) 0.0215(3) 0.28031(17) 0.0408(9) Uani 1 1 d . . . . .
H69A H 0.344126 0.024558 0.303331 0.061 Uiso 1 1 calc R U . . .
H69B H 0.285251 -0.040379 0.268996 0.061 Uiso 1 1 calc R U . . .
H69C H 0.273013 0.043821 0.304222 0.061 Uiso 1 1 calc R U . . .
S1 S 0.16557(7) -0.15330(8) 0.40254(6) 0.0587(3) Uani 1 1 d . . . . .
F1 F 0.1518(2) -0.0977(3) 0.29724(17) 0.1060(13) Uani 1 1 d . . . . .
F2 F 0.0640(2) -0.1359(5) 0.3099(2) 0.154(2) Uani 1 1 d . . . . .
F3 F 0.1278(3) -0.2343(4) 0.3011(2) 0.136(2) Uani 1 1 d . . . . .
O1 O 0.1574(2) -0.0660(2) 0.4192(2) 0.0805(12) Uani 1 1 d . . . . .
O2 O 0.1339(2) -0.2231(3) 0.4240(2) 0.0873(13) Uani 1 1 d . . . . .
N1 N 0.2347(2) -0.1854(3) 0.4100(2) 0.0763(14) Uani 1 1 d . . . . .
C70 C 0.1250(3) -0.1536(6) 0.3235(3) 0.087(2) Uani 1 1 d . . . . .
S2 S 0.29458(6) -0.12520(8) 0.41161(5) 0.0500(3) Uani 1 1 d . . . . .
F4 F 0.4032(2) -0.1020(4) 0.4965(2) 0.1297(18) Uani 1 1 d . . . . .
F5 F 0.3251(2) -0.1282(3) 0.52626(14) 0.0962(12) Uani 1 1 d . . . . .
F6 F 0.3671(2) -0.2335(3) 0.49263(19) 0.1114(16) Uani 1 1 d . . . . .
O3 O 0.3244(2) -0.1646(3) 0.37516(17) 0.0858(13) Uani 1 1 d . . . . .
O4 O 0.28483(19) -0.0320(2) 0.40996(15) 0.0636(9) Uani 1 1 d . . . . .
C71 C 0.3475(3) -0.1526(4) 0.4854(2) 0.0694(16) Uani 1 1 d . . . . .
C72 C 0.0536(3) 0.5678(4) 0.3015(2) 0.0815(19) Uani 1 1 d D . . . .
H72 H 0.077403 0.598727 0.281572 0.098 Uiso 1 1 calc R U . . .
C73 C 0.0404(3) 0.4775(4) 0.2917(3) 0.0827(19) Uani 1 1 d D . . . .
H73 H 0.055639 0.446667 0.264854 0.099 Uiso 1 1 calc R U . . .
C74 C 0.0054(3) 0.4315(4) 0.3203(3) 0.096(2) Uani 1 1 d D . . . .
H74 H -0.001954 0.369426 0.313754 0.115 Uiso 1 1 calc R U . . .
C75 C -0.0190(3) 0.4758(4) 0.3583(3) 0.096(2) Uani 1 1 d D . . . .
H75 H -0.044394 0.445401 0.376990 0.115 Uiso 1 1 calc R U . . .
C76 C -0.0052(3) 0.5659(4) 0.3683(3) 0.086(2) Uani 1 1 d D . . . .
H76 H -0.021156 0.596961 0.394529 0.103 Uiso 1 1 calc R U . . .
C77 C 0.0312(3) 0.6119(4) 0.3410(2) 0.086(2) Uani 1 1 d D . . . .
H77 H 0.040668 0.673211 0.349320 0.103 Uiso 1 1 calc R U . . .
C78 C 0.0898(4) -0.3281(4) 0.0866(3) 0.095(2) Uani 1 1 d D . . . .
H78 H 0.133715 -0.319531 0.089900 0.114 Uiso 1 1 calc R U . . .
C79 C 0.0684(3) -0.2993(4) 0.1311(3) 0.096(2) Uani 1 1 d D . . . .
H79 H 0.097638 -0.270735 0.165092 0.115 Uiso 1 1 calc R U . . .
C82 C -0.0391(4) -0.3547(5) 0.0765(3) 0.108(3) Uani 1 1 d D . . . .
H82 H -0.082727 -0.364321 0.073563 0.130 Uiso 1 1 calc R U . . .
C83 C 0.0041(3) -0.3123(4) 0.1258(3) 0.100(2) Uani 1 1 d D . . . .
H83 H -0.010429 -0.292065 0.156245 0.121 Uiso 1 1 calc R U . . .
C80 C 0.0462(4) -0.3696(5) 0.0371(3) 0.115(3) Uani 1 1 d D . . . .
H80 H 0.060618 -0.389185 0.006460 0.138 Uiso 1 1 calc R U . . .
C81 C -0.0181(4) -0.3829(5) 0.0316(3) 0.114(3) Uani 1 1 d D . . . .
H81 H -0.047488 -0.410977 -0.002613 0.137 Uiso 1 1 calc R U . . .

loop_
_atom_site_aniso_label
_atom_site_aniso_U_11
_atom_site_aniso_U_22
_atom_site_aniso_U_33
_atom_site_aniso_U_23
_atom_site_aniso_U_13
_atom_site_aniso_U_12
Au1 0.03440(9) 0.02845(9) 0.02904(8) -0.00267(5) 0.01251(6) -0.00063(6)
Rh1 0.02991(16) 0.02769(14) 0.02551(13) -0.00055(10) 0.01093(11) -0.00186(11)
P1 0.0370(5) 0.0289(5) 0.0276(4) 0.0005(4) 0.0122(4) -0.0013(4)
P2 0.0324(5) 0.0295(5) 0.0262(4) 0.0002(4) 0.0117(4) -0.0012(4)
P3 0.0327(5) 0.0279(5) 0.0316(5) -0.0028(4) 0.0123(4) 0.0002(4)
C5 0.031(2) 0.035(2) 0.0363(19) -0.0026(16) 0.0132(16) -0.0074(16)
C1 0.032(2) 0.041(2) 0.0327(19) -0.0036(16) 0.0126(16) -0.0102(17)
C2 0.028(2) 0.042(2) 0.046(2) -0.0037(18) 0.0149(17) -0.0023(17)
C3 0.032(2) 0.040(2) 0.041(2) 0.0020(17) 0.0113(17) -0.0057(17)
C4 0.028(2) 0.039(2) 0.0349(19) -0.0011(16) 0.0090(15) -0.0054(16)
C6 0.037(2) 0.050(2) 0.035(2) 0.0000(18) 0.0085(17) -0.0077(19)
C7 0.045(3) 0.059(3) 0.040(2) -0.018(2) 0.0154(19) -0.018(2)
C8 0.046(3) 0.040(2) 0.052(3) -0.011(2) 0.018(2) -0.013(2)
C9 0.040(2) 0.035(2) 0.044(2) -0.0011(17) 0.0126(18) -0.0074(18)
C10 0.046(2) 0.0330(19) 0.0295(18) -0.0008(15) 0.0152(16) -0.0081(18)
C11 0.044(2) 0.040(2) 0.0345(19) -0.0056(17) 0.0186(17) -0.0109(18)
C12 0.058(3) 0.047(2) 0.045(2) -0.0108(19) 0.031(2) -0.014(2)
C13 0.084(4) 0.051(3) 0.039(2) -0.006(2) 0.034(2) -0.018(3)
C14 0.082(4) 0.051(3) 0.031(2) 0.0063(19) 0.018(2) -0.006(3)
C15 0.054(3) 0.043(2) 0.032(2) 0.0053(17) 0.0101(18) -0.001(2)
C16 0.043(2) 0.031(2) 0.0348(19) -0.0006(16) 0.0053(17) 0.0010(17)
C17 0.064(3) 0.036(2) 0.046(2) 0.0049(19) 0.016(2) -0.005(2)
C18 0.073(4) 0.042(3) 0.073(3) 0.013(3) 0.009(3) -0.012(3)
C19 0.072(4) 0.033(2) 0.080(4) 0.000(3) -0.004(3) 0.001(3)
C20 0.061(3) 0.046(3) 0.062(3) -0.020(2) 0.002(3) 0.011(2)
C21 0.048(3) 0.040(2) 0.046(2) -0.0068(19) 0.008(2) 0.004(2)
C22 0.040(2) 0.038(2) 0.0262(17) 0.0046(15) 0.0095(15) 0.0030(17)
C23 0.046(3) 0.039(2) 0.042(2) 0.0056(18) 0.0161(19) 0.0078(19)
C24 0.037(2) 0.056(3) 0.056(3) 0.009(2) 0.017(2) 0.008(2)
C25 0.038(2) 0.060(3) 0.045(2) 0.007(2) 0.0108(19) -0.003(2)
C26 0.046(3) 0.050(3) 0.042(2) -0.001(2) 0.0124(19) -0.005(2)
C27 0.038(2) 0.039(2) 0.041(2) -0.0033(17) 0.0118(18) 0.0019(18)
C28 0.037(2) 0.0323(19) 0.0277(18) -0.0037(14) 0.0146(16) -0.0034(16)
C29 0.039(2) 0.035(2) 0.039(2) 0.0053(17) 0.0132(17) -0.0003(17)
C30 0.046(3) 0.036(2) 0.048(2) 0.0076(18) 0.019(2) -0.0026(19)
C31 0.043(2) 0.042(2) 0.051(2) -0.0064(19) 0.021(2) -0.0140(19)
C32 0.031(2) 0.049(2) 0.036(2) 0.0024(17) 0.0130(17) -0.0017(18)
C33 0.034(2) 0.041(2) 0.0331(19) 0.0058(16) 0.0125(16) 0.0021(17)
C34 0.034(2) 0.040(2) 0.0259(17) 0.0021(15) 0.0107(15) -0.0049(17)
C35 0.044(2) 0.045(2) 0.0329(19) 0.0014(17) 0.0149(17) -0.0078(19)
C36 0.051(3) 0.065(3) 0.0278(19) 0.005(2) 0.0092(18) -0.009(2)
C37 0.040(3) 0.076(4) 0.039(2) 0.021(2) 0.008(2) -0.001(2)
C38 0.039(2) 0.043(2) 0.036(2) 0.0049(17) 0.0127(17) 0.0054(18)
C39 0.043(2) 0.059(3) 0.048(2) 0.017(2) 0.020(2) 0.012(2)
C40 0.035(2) 0.036(2) 0.0295(18) -0.0013(15) 0.0122(15) 0.0031(17)
C41 0.040(2) 0.035(2) 0.036(2) -0.0008(16) 0.0138(17) 0.0006(17)
C42 0.054(3) 0.036(2) 0.044(2) -0.0034(18) 0.016(2) 0.003(2)
C43 0.053(3) 0.043(2) 0.034(2) -0.0063(18) 0.0129(18) 0.014(2)
C44 0.048(3) 0.051(3) 0.033(2) -0.0014(18) 0.0205(18) 0.006(2)
C45 0.045(2) 0.041(2) 0.0332(19) -0.0009(17) 0.0175(17) -0.0006(18)
C46 0.035(2) 0.0296(18) 0.0291(18) -0.0021(14) 0.0102(15) -0.0012(16)
C47 0.032(2) 0.039(2) 0.0330(19) -0.0038(16) 0.0093(16) 0.0038(17)
C48 0.037(2) 0.056(3) 0.047(2) -0.013(2) 0.0101(19) 0.012(2)
C49 0.046(3) 0.070(3) 0.049(3) -0.024(2) 0.013(2) 0.013(2)
C50 0.040(2) 0.057(3) 0.037(2) -0.0173(19) 0.0068(18) 0.009(2)
C51 0.035(2) 0.036(2) 0.0332(19) -0.0080(16) 0.0083(16) -0.0009(17)
C52 0.032(2) 0.046(2) 0.0337(19) -0.0056(17) 0.0098(16) 0.0082(18)
C53 0.030(2) 0.045(2) 0.0345(19) -0.0083(17) 0.0112(16) 0.0004(17)
C54 0.038(2) 0.056(3) 0.049(2) -0.018(2) 0.012(2) 0.001(2)
C55 0.040(3) 0.084(4) 0.035(2) -0.018(2) 0.0042(19) 0.008(2)
C56 0.046(3) 0.079(4) 0.036(2) 0.004(2) 0.0101(19) 0.018(3)
C57 0.035(2) 0.058(3) 0.040(2) 0.0033(19) 0.0139(18) 0.012(2)
C58 0.035(2) 0.045(2) 0.043(2) -0.0012(18) 0.0136(18) 0.0029(18)
C59 0.057(3) 0.056(3) 0.056(3) 0.012(2) 0.022(2) 0.016(2)
C60 0.033(2) 0.038(2) 0.0272(17) -0.0049(15) 0.0088(15) 0.0012(16)
C61 0.041(2) 0.033(2) 0.0345(19) -0.0024(16) 0.0126(17) -0.0020(17)
C62 0.049(3) 0.037(2) 0.042(2) 0.0035(17) 0.0143(19) 0.0086(19)
C63 0.036(2) 0.059(3) 0.045(2) 0.006(2) 0.0082(19) 0.013(2)
C64 0.033(2) 0.056(3) 0.045(2) -0.006(2) 0.0121(18) -0.007(2)
C65 0.036(2) 0.039(2) 0.0339(19) -0.0024(16) 0.0110(16) -0.0019(17)
C66 0.052(3) 0.042(2) 0.050(2) -0.003(2) 0.017(2) -0.010(2)
C67 0.057(3) 0.040(2) 0.062(3) 0.001(2) 0.017(2) -0.006(2)
C68 0.037(2) 0.049(2) 0.040(2) -0.0085(18) 0.0174(17) -0.0006(19)
C69 0.056(3) 0.038(2) 0.033(2) 0.0042(17) 0.0216(18) 0.0020(19)
S1 0.0621(8) 0.0446(6) 0.0663(8) -0.0031(6) 0.0190(6) 0.0022(6)
F1 0.102(3) 0.142(4) 0.073(2) 0.014(2) 0.029(2) -0.020(3)
F2 0.057(3) 0.296(8) 0.096(3) 0.043(4) 0.013(2) 0.017(3)
F3 0.155(5) 0.150(4) 0.113(4) -0.070(3) 0.061(3) -0.066(4)
O1 0.103(3) 0.048(2) 0.103(3) -0.009(2) 0.051(3) 0.003(2)
O2 0.101(3) 0.057(2) 0.105(3) 0.009(2) 0.037(3) -0.013(2)
N1 0.064(3) 0.050(3) 0.106(4) 0.003(3) 0.019(3) 0.000(2)
C70 0.070(4) 0.115(6) 0.074(4) -0.009(4) 0.023(3) -0.007(4)
S2 0.0605(7) 0.0479(6) 0.0408(6) -0.0018(5) 0.0171(5) 0.0090(6)
F4 0.075(3) 0.165(5) 0.114(3) 0.010(3) -0.009(2) -0.006(3)
F5 0.132(3) 0.108(3) 0.0463(17) 0.0069(18) 0.0295(19) 0.034(3)
F6 0.141(4) 0.096(3) 0.089(3) 0.032(2) 0.031(3) 0.063(3)
O3 0.127(4) 0.081(3) 0.068(2) -0.005(2) 0.058(3) 0.027(3)
O4 0.083(3) 0.052(2) 0.057(2) 0.0038(16) 0.0266(18) 0.0042(19)
C71 0.067(4) 0.078(4) 0.058(3) 0.010(3) 0.015(3) 0.029(3)
C72 0.046(3) 0.119(6) 0.074(4) 0.031(4) 0.014(3) 0.004(3)
C73 0.096(5) 0.090(5) 0.059(3) -0.006(3) 0.024(3) 0.018(4)
C74 0.122(6) 0.086(5) 0.062(4) 0.004(4) 0.009(4) -0.013(4)
C75 0.091(5) 0.121(7) 0.071(4) 0.020(4) 0.024(4) 0.001(5)
C76 0.081(5) 0.108(6) 0.065(4) 0.010(4) 0.021(3) 0.037(4)
C77 0.075(4) 0.068(4) 0.084(4) 0.002(3) -0.010(4) 0.017(3)
C78 0.094(5) 0.066(4) 0.130(6) 0.043(4) 0.046(5) 0.008(4)
C79 0.110(6) 0.060(4) 0.121(6) 0.002(4) 0.045(5) -0.007(4)
C82 0.100(6) 0.101(6) 0.127(7) 0.058(5) 0.043(6) 0.027(5)
C83 0.129(7) 0.067(4) 0.126(7) 0.004(4) 0.071(6) 0.006(5)
C80 0.145(8) 0.119(7) 0.101(6) 0.049(5) 0.070(6) 0.031(6)
C81 0.123(7) 0.123(7) 0.077(5) 0.034(5) 0.012(5) 0.000(6)

loop_
_atom_type_symbol
_atom_type_description
_atom_type_scat_dispersion_real
_atom_type_scat_dispersion_imag
_atom_type_scat_source
C C 0.0033 0.0016 'International Tables Vol C Tables 4.2.6.8 and 6.1.1.4'
H H 0.0000 0.0000 'International Tables Vol C Tables 4.2.6.8 and 6.1.1.4'
Au Au -2.0133 8.8022 'International Tables Vol C Tables 4.2.6.8 and 6.1.1.4'
F F 0.0171 0.0103 'International Tables Vol C Tables 4.2.6.8 and 6.1.1.4'
N N 0.0061 0.0033 'International Tables Vol C Tables 4.2.6.8 and 6.1.1.4'
O O 0.0106 0.0060 'International Tables Vol C Tables 4.2.6.8 and 6.1.1.4'
P P 0.1023 0.0942 'International Tables Vol C Tables 4.2.6.8 and 6.1.1.4'
Rh Rh -1.1178 0.9187 'International Tables Vol C Tables 4.2.6.8 and 6.1.1.4'
S S 0.1246 0.1234 'International Tables Vol C Tables 4.2.6.8 and 6.1.1.4'

loop_
_geom_angle_atom_site_label_1
_geom_angle_atom_site_label_2
_geom_angle_atom_site_label_3
_geom_angle
_geom_angle_site_symmetry_1
_geom_angle_site_symmetry_3
_geom_angle_publ_flag
P3 Au1 Rh1 171.83(3) . . ?
P1 Rh1 Au1 87.49(3) . . ?
P1 Rh1 P2 107.77(4) . . ?
P1 Rh1 C5 103.08(9) . . ?
P1 Rh1 C4 135.39(9) . . ?
P2 Rh1 Au1 79.51(2) . . ?
P2 Rh1 C5 122.31(9) . . ?
P2 Rh1 C4 97.53(9) . . ?
C5 Rh1 Au1 149.67(9) . . ?
C5 Rh1 C4 33.25(12) . . ?
C1 Rh1 Au1 117.39(10) . . ?
C1 Rh1 P1 91.04(11) . . ?
C1 Rh1 P2 155.77(10) . . ?
C1 Rh1 C5 35.65(13) . . ?
C1 Rh1 C3 61.81(14) . . ?
C1 Rh1 C4 58.29(13) . . ?
C2 Rh1 Au1 90.42(11) . . ?
C2 Rh1 P1 117.08(11) . . ?
C2 Rh1 P2 133.49(11) . . ?
C2 Rh1 C5 59.38(14) . . ?
C2 Rh1 C1 37.54(15) . . ?
C2 Rh1 C3 36.82(14) . . ?
C2 Rh1 C4 58.33(14) . . ?
C3 Rh1 Au1 99.51(11) . . ?
C3 Rh1 P1 152.22(11) . . ?
C3 Rh1 P2 99.94(11) . . ?
C3 Rh1 C5 58.77(14) . . ?
C3 Rh1 C4 35.01(14) . . ?
C4 Rh1 Au1 133.81(9) . . ?
C10 P1 Rh1 114.37(14) . . ?
C16 P1 Rh1 108.77(13) . . ?
C16 P1 C10 101.42(18) . . ?
C22 P1 Rh1 125.43(12) . . ?
C22 P1 C10 99.24(18) . . ?
C22 P1 C16 104.73(19) . . ?
C28 P2 Rh1 128.06(12) . . ?
C28 P2 C34 103.37(17) . . ?
C34 P2 Rh1 107.25(13) . . ?
C40 P2 Rh1 111.66(13) . . ?
C40 P2 C28 100.48(18) . . ?
C40 P2 C34 103.36(17) . . ?
C46 P3 Au1 121.19(13) . . ?
C68 P3 Au1 109.47(14) . . ?
C68 P3 C46 109.62(18) . . ?
C68 P3 C69 98.8(2) . . ?
C69 P3 Au1 110.10(14) . . ?
C69 P3 C46 105.26(18) . . ?
C1 C5 Rh1 62.2(2) . . ?
C4 C5 Rh1 74.9(2) . . ?
C4 C5 C1 106.8(3) . . ?
C9 C5 Rh1 128.9(3) . . ?
C9 C5 C1 132.4(4) . . ?
C9 C5 C4 120.8(4) . . ?
Rh1 C1 H1 113.2 . . ?
C5 C1 Rh1 82.2(2) . . ?
C5 C1 H1 125.9 . . ?
C2 C1 Rh1 70.9(2) . . ?
C2 C1 C5 108.1(3) . . ?
C2 C1 H1 125.9 . . ?
Rh1 C2 H2 120.6 . . ?
C1 C2 Rh1 71.6(2) . . ?
C1 C2 H2 125.8 . . ?
C3 C2 Rh1 73.8(2) . . ?
C3 C2 C1 108.5(4) . . ?
C3 C2 H2 125.8 . . ?
Rh1 C3 H3 114.5 . . ?
C2 C3 Rh1 69.3(2) . . ?
C2 C3 H3 126.2 . . ?
C2 C3 C4 107.7(4) . . ?
C4 C3 Rh1 82.1(2) . . ?
C4 C3 H3 126.2 . . ?
C5 C4 Rh1 71.9(2) . . ?
C5 C4 C3 107.8(3) . . ?
C3 C4 Rh1 62.9(2) . . ?
C6 C4 Rh1 131.9(3) . . ?
C6 C4 C5 119.5(4) . . ?
C6 C4 C3 132.7(4) . . ?
C4 C6 H6 120.7 . . ?
C7 C6 C4 118.5(4) . . ?
C7 C6 H6 120.7 . . ?
C6 C7 H7 119.0 . . ?
C6 C7 C8 122.0(4) . . ?
C8 C7 H7 119.0 . . ?
C7 C8 H8 119.6 . . ?
C9 C8 C7 120.7(4) . . ?
C9 C8 H8 119.6 . . ?
C5 C9 H9 120.8 . . ?
C8 C9 C5 118.4(4) . . ?
C8 C9 H9 120.8 . . ?
C11 C10 P1 121.5(3) . . ?
C11 C10 C15 118.6(4) . . ?
C15 C10 P1 119.7(3) . . ?
C10 C11 H11 119.4 . . ?
C10 C11 C12 121.2(4) . . ?
C12 C11 H11 119.4 . . ?
C11 C12 H12 120.3 . . ?
C13 C12 C11 119.4(5) . . ?
C13 C12 H12 120.3 . . ?
C12 C13 H13 120.0 . . ?
C14 C13 C12 120.0(4) . . ?
C14 C13 H13 120.0 . . ?
C13 C14 H14 119.6 . . ?
C13 C14 C15 120.9(4) . . ?
C15 C14 H14 119.6 . . ?
C10 C15 H15 120.1 . . ?
C14 C15 C10 119.9(4) . . ?
C14 C15 H15 120.1 . . ?
C17 C16 P1 122.2(3) . . ?
C21 C16 P1 119.7(3) . . ?
C21 C16 C17 117.8(4) . . ?
C16 C17 H17 119.4 . . ?
C18 C17 C16 121.1(5) . . ?
C18 C17 H17 119.4 . . ?
C17 C18 H18 120.1 . . ?
C19 C18 C17 119.8(6) . . ?
C19 C18 H18 120.1 . . ?
C18 C19 H19 119.7 . . ?
C18 C19 C20 120.6(5) . . ?
C20 C19 H19 119.7 . . ?
C19 C20 H20 119.9 . . ?
C19 C20 C21 120.2(5) . . ?
C21 C20 H20 119.9 . . ?
C16 C21 C20 120.4(5) . . ?
C16 C21 H21 119.8 . . ?
C20 C21 H21 119.8 . . ?
C23 C22 P1 124.7(3) . . ?
C23 C22 C27 117.6(4) . . ?
C27 C22 P1 117.7(3) . . ?
C22 C23 H23 119.7 . . ?
C24 C23 C22 120.5(4) . . ?
C24 C23 H23 119.7 . . ?
C23 C24 H24 119.7 . . ?
C25 C24 C23 120.6(4) . . ?
C25 C24 H24 119.7 . . ?
C24 C25 H25 120.1 . . ?
C24 C25 C26 119.9(4) . . ?
C26 C25 H25 120.1 . . ?
C25 C26 H26 120.1 . . ?
C25 C26 C27 119.8(4) . . ?
C27 C26 H26 120.1 . . ?
C22 C27 H27 119.2 . . ?
C26 C27 C22 121.5(4) . . ?
C26 C27 H27 119.2 . . ?
C29 C28 P2 122.6(3) . . ?
C33 C28 P2 119.1(3) . . ?
C33 C28 C29 118.1(4) . . ?
C28 C29 H29 119.8 . . ?
C30 C29 C28 120.5(4) . . ?
C30 C29 H29 119.8 . . ?
C29 C30 H30 119.7 . . ?
C29 C30 C31 120.7(4) . . ?
C31 C30 H30 119.7 . . ?
C30 C31 H31 120.4 . . ?
C30 C31 C32 119.1(4) . . ?
C32 C31 H31 120.4 . . ?
C31 C32 H32 119.9 . . ?
C33 C32 C31 120.1(4) . . ?
C33 C32 H32 119.9 . . ?
C28 C33 H33 119.3 . . ?
C32 C33 C28 121.5(4) . . ?
C32 C33 H33 119.3 . . ?
C35 C34 P2 121.6(3) . . ?
C35 C34 C38 118.7(4) . . ?
C38 C34 P2 119.5(3) . . ?
C34 C35 H35 119.9 . . ?
C34 C35 C36 120.1(4) . . ?
C36 C35 H35 119.9 . . ?
C35 C36 H36 119.7 . . ?
C37 C36 C35 120.6(4) . . ?
C37 C36 H36 119.7 . . ?
C36 C37 H37 119.8 . . ?
C36 C37 C39 120.4(4) . . ?
C39 C37 H37 119.8 . . ?
C34 C38 H38 119.7 . . ?
C39 C38 C34 120.7(4) . . ?
C39 C38 H38 119.7 . . ?
C37 C39 H39 120.2 . . ?
C38 C39 C37 119.5(4) . . ?
C38 C39 H39 120.2 . . ?
C41 C40 P2 119.1(3) . . ?
C41 C40 C45 118.6(4) . . ?
C45 C40 P2 122.3(3) . . ?
C40 C41 H41 119.4 . . ?
C42 C41 C40 121.2(4) . . ?
C42 C41 H41 119.4 . . ?
C41 C42 H42 120.3 . . ?
C41 C42 C43 119.5(4) . . ?
C43 C42 H42 120.3 . . ?
C42 C43 H43 120.1 . . ?
C44 C43 C42 119.9(4) . . ?
C44 C43 H43 120.1 . . ?
C43 C44 H44 119.5 . . ?
C43 C44 C45 120.9(4) . . ?
C45 C44 H44 119.5 . . ?
C40 C45 H45 120.1 . . ?
C44 C45 C40 119.9(4) . . ?
C44 C45 H45 120.1 . . ?
C47 C46 P3 118.1(3) . . ?
C51 C46 P3 123.2(3) . . ?
C51 C46 C47 118.7(3) . . ?
C46 C47 C52 125.2(3) . . ?
C48 C47 C46 119.4(3) . . ?
C48 C47 C52 115.1(3) . . ?
C47 C48 H48 119.3 . . ?
C49 C48 C47 121.4(4) . . ?
C49 C48 H48 119.3 . . ?
C48 C49 H49 120.4 . . ?
C50 C49 C48 119.2(4) . . ?
C50 C49 H49 120.4 . . ?
C49 C50 H50 119.0 . . ?
C49 C50 C51 121.9(4) . . ?
C51 C50 H50 119.0 . . ?
C46 C51 C60 125.2(3) . . ?
C50 C51 C46 119.1(4) . . ?
C50 C51 C60 115.5(3) . . ?
C53 C52 C47 117.3(4) . . ?
C53 C52 C57 121.1(4) . . ?
C57 C52 C47 121.2(4) . . ?
C52 C53 C58 121.5(3) . . ?
C54 C53 C52 118.6(4) . . ?
C54 C53 C58 119.8(4) . . ?
C53 C54 H54 119.8 . . ?
C55 C54 C53 120.4(5) . . ?
C55 C54 H54 119.8 . . ?
C54 C55 H55 119.6 . . ?
C56 C55 C54 120.7(4) . . ?
C56 C55 H55 119.6 . . ?
C55 C56 H56 119.3 . . ?
C55 C56 C57 121.4(4) . . ?
C57 C56 H56 119.3 . . ?
C52 C57 C56 117.5(4) . . ?
C52 C57 C59 123.0(4) . . ?
C56 C57 C59 119.5(4) . . ?
C53 C58 H58A 109.5 . . ?
C53 C58 H58B 109.5 . . ?
C53 C58 H58C 109.5 . . ?
H58A C58 H58B 109.5 . . ?
H58A C58 H58C 109.5 . . ?
H58B C58 H58C 109.5 . . ?
C57 C59 H59A 109.5 . . ?
C57 C59 H59B 109.5 . . ?
C57 C59 H59C 109.5 . . ?
H59A C59 H59B 109.5 . . ?
H59A C59 H59C 109.5 . . ?
H59B C59 H59C 109.5 . . ?
C61 C60 C51 118.6(3) . . ?
C65 C60 C51 120.7(3) . . ?
C65 C60 C61 120.4(4) . . ?
C60 C61 C66 121.6(4) . . ?
C62 C61 C60 119.0(4) . . ?
C62 C61 C66 119.4(4) . . ?
C61 C62 H62 119.6 . . ?
C63 C62 C61 120.8(4) . . ?
C63 C62 H62 119.6 . . ?
C62 C63 H63 120.3 . . ?
C64 C63 C62 119.4(4) . . ?
C64 C63 H63 120.3 . . ?
C63 C64 H64 119.1 . . ?
C63 C64 C65 121.8(4) . . ?
C65 C64 H64 119.1 . . ?
C60 C65 C67 122.4(4) . . ?
C64 C65 C60 118.4(4) . . ?
C64 C65 C67 119.2(4) . . ?
C61 C66 H66A 109.5 . . ?
C61 C66 H66B 109.5 . . ?
C61 C66 H66C 109.5 . . ?
H66A C66 H66B 109.5 . . ?
H66A C66 H66C 109.5 . . ?
H66B C66 H66C 109.5 . . ?
C65 C67 H67A 109.5 . . ?
C65 C67 H67B 109.5 . . ?
C65 C67 H67C 109.5 . . ?
H67A C67 H67B 109.5 . . ?
H67A C67 H67C 109.5 . . ?
H67B C67 H67C 109.5 . . ?
P3 C68 H68A 109.5 . . ?
P3 C68 H68B 109.5 . . ?
P3 C68 H68C 109.5 . . ?
H68A C68 H68B 109.5 . . ?
H68A C68 H68C 109.5 . . ?
H68B C68 H68C 109.5 . . ?
P3 C69 H69A 109.5 . . ?
P3 C69 H69B 109.5 . . ?
P3 C69 H69C 109.5 . . ?
H69A C69 H69B 109.5 . . ?
H69A C69 H69C 109.5 . . ?
H69B C69 H69C 109.5 . . ?
O1 S1 O2 116.4(3) . . ?
O1 S1 N1 118.7(3) . . ?
O1 S1 C70 104.0(3) . . ?
O2 S1 N1 108.2(3) . . ?
O2 S1 C70 104.9(3) . . ?
N1 S1 C70 102.7(3) . . ?
S1 N1 S2 127.0(3) . . ?
F1 C70 S1 111.9(5) . . ?
F1 C70 F3 106.9(6) . . ?
F2 C70 S1 110.4(5) . . ?
F2 C70 F1 110.5(7) . . ?
F2 C70 F3 106.0(7) . . ?
F3 C70 S1 110.8(6) . . ?
N1 S2 C71 97.8(3) . . ?
O3 S2 N1 108.2(3) . . ?
O3 S2 O4 120.0(3) . . ?
O3 S2 C71 104.1(3) . . ?
O4 S2 N1 116.5(2) . . ?
O4 S2 C71 107.0(3) . . ?
F4 C71 S2 106.6(4) . . ?
F5 C71 S2 113.7(4) . . ?
F5 C71 F4 104.2(5) . . ?
F6 C71 S2 114.9(5) . . ?
F6 C71 F4 105.2(5) . . ?
F6 C71 F5 111.2(5) . . ?
C73 C72 H72 120.7 . . ?
C73 C72 C77 118.7(5) . . ?
C77 C72 H72 120.7 . . ?
C72 C73 H73 119.3 . . ?
C74 C73 C72 121.3(6) . . ?
C74 C73 H73 119.3 . . ?
C73 C74 H74 119.8 . . ?
C73 C74 C75 120.4(6) . . ?
C75 C74 H74 119.8 . . ?
C74 C75 H75 121.0 . . ?
C76 C75 C74 118.0(6) . . ?
C76 C75 H75 121.0 . . ?
C75 C76 H76 119.0 . . ?
C75 C76 C77 122.0(6) . . ?
C77 C76 H76 119.0 . . ?
C72 C77 H77 120.2 . . ?
C76 C77 C72 119.6(6) . . ?
C76 C77 H77 120.2 . . ?
C79 C78 H78 120.4 . . ?
C79 C78 C80 119.1(7) . . ?
C80 C78 H78 120.4 . . ?
C78 C79 H79 120.0 . . ?
C83 C79 C78 120.0(7) . . ?
C83 C79 H79 120.0 . . ?
C83 C82 H82 120.1 . . ?
C83 C82 C81 119.8(7) . . ?
C81 C82 H82 120.1 . . ?
C79 C83 C82 120.5(7) . . ?
C79 C83 H83 119.7 . . ?
C82 C83 H83 119.7 . . ?
C78 C80 H80 119.4 . . ?
C81 C80 C78 121.2(7) . . ?
C81 C80 H80 119.4 . . ?
C82 C81 H81 120.3 . . ?
C80 C81 C82 119.4(7) . . ?
C80 C81 H81 120.3 . . ?

loop_
_geom_bond_atom_site_label_1
_geom_bond_atom_site_label_2
_geom_bond_distance
_geom_bond_site_symmetry_2
_geom_bond_publ_flag
Au1 Rh1 2.5828(3) . ?
Au1 P3 2.2748(10) . ?
Rh1 P1 2.2876(10) . ?
Rh1 P2 2.3114(10) . ?
Rh1 C5 2.470(4) . ?
Rh1 C1 2.205(4) . ?
Rh1 C2 2.196(4) . ?
Rh1 C3 2.254(4) . ?
Rh1 C4 2.509(4) . ?
P1 C10 1.838(4) . ?
P1 C16 1.834(4) . ?
P1 C22 1.820(4) . ?
P2 C28 1.828(4) . ?
P2 C34 1.838(4) . ?
P2 C40 1.824(4) . ?
P3 C46 1.845(4) . ?
P3 C68 1.814(4) . ?
P3 C69 1.821(4) . ?
C5 C1 1.453(5) . ?
C5 C4 1.425(5) . ?
C5 C9 1.394(6) . ?
C1 H1 0.9500 . ?
C1 C2 1.416(6) . ?
C2 H2 0.9500 . ?
C2 C3 1.407(6) . ?
C3 H3 0.9500 . ?
C3 C4 1.453(6) . ?
C4 C6 1.409(5) . ?
C6 H6 0.9500 . ?
C6 C7 1.370(6) . ?
C7 H7 0.9500 . ?
C7 C8 1.397(6) . ?
C8 H8 0.9500 . ?
C8 C9 1.388(6) . ?
C9 H9 0.9500 . ?
C10 C11 1.385(6) . ?
C10 C15 1.402(5) . ?
C11 H11 0.9500 . ?
C11 C12 1.391(5) . ?
C12 H12 0.9500 . ?
C12 C13 1.385(7) . ?
C13 H13 0.9500 . ?
C13 C14 1.376(7) . ?
C14 H14 0.9500 . ?
C14 C15 1.382(6) . ?
C15 H15 0.9500 . ?
C16 C17 1.393(6) . ?
C16 C21 1.392(6) . ?
C17 H17 0.9500 . ?
C17 C18 1.391(7) . ?
C18 H18 0.9500 . ?
C18 C19 1.363(9) . ?
C19 H19 0.9500 . ?
C19 C20 1.364(9) . ?
C20 H20 0.9500 . ?
C20 C21 1.397(7) . ?
C21 H21 0.9500 . ?
C22 C23 1.393(6) . ?
C22 C27 1.403(6) . ?
C23 H23 0.9500 . ?
C23 C24 1.393(6) . ?
C24 H24 0.9500 . ?
C24 C25 1.376(7) . ?
C25 H25 0.9500 . ?
C25 C26 1.380(7) . ?
C26 H26 0.9500 . ?
C26 C27 1.381(6) . ?
C27 H27 0.9500 . ?
C28 C29 1.405(5) . ?
C28 C33 1.385(5) . ?
C29 H29 0.9500 . ?
C29 C30 1.374(6) . ?
C30 H30 0.9500 . ?
C30 C31 1.384(6) . ?
C31 H31 0.9500 . ?
C31 C32 1.392(6) . ?
C32 H32 0.9500 . ?
C32 C33 1.372(6) . ?
C33 H33 0.9500 . ?
C34 C35 1.386(5) . ?
C34 C38 1.406(6) . ?
C35 H35 0.9500 . ?
C35 C36 1.393(6) . ?
C36 H36 0.9500 . ?
C36 C37 1.369(7) . ?
C37 H37 0.9500 . ?
C37 C39 1.385(7) . ?
C38 H38 0.9500 . ?
C38 C39 1.385(6) . ?
C39 H39 0.9500 . ?
C40 C41 1.389(5) . ?
C40 C45 1.400(5) . ?
C41 H41 0.9500 . ?
C41 C42 1.379(6) . ?
C42 H42 0.9500 . ?
C42 C43 1.391(6) . ?
C43 H43 0.9500 . ?
C43 C44 1.371(6) . ?
C44 H44 0.9500 . ?
C44 C45 1.380(6) . ?
C45 H45 0.9500 . ?
C46 C47 1.411(5) . ?
C46 C51 1.410(5) . ?
C47 C48 1.398(6) . ?
C47 C52 1.505(5) . ?
C48 H48 0.9500 . ?
C48 C49 1.375(6) . ?
C49 H49 0.9500 . ?
C49 C50 1.367(6) . ?
C50 H50 0.9500 . ?
C50 C51 1.398(5) . ?
C51 C60 1.502(5) . ?
C52 C53 1.401(6) . ?
C52 C57 1.403(6) . ?
C53 C54 1.398(6) . ?
C53 C58 1.506(6) . ?
C54 H54 0.9500 . ?
C54 C55 1.372(7) . ?
C55 H55 0.9500 . ?
C55 C56 1.362(7) . ?
C56 H56 0.9500 . ?
C56 C57 1.407(6) . ?
C57 C59 1.501(7) . ?
C58 H58A 0.9800 . ?
C58 H58B 0.9800 . ?
C58 H58C 0.9800 . ?
C59 H59A 0.9800 . ?
C59 H59B 0.9800 . ?
C59 H59C 0.9800 . ?
C60 C61 1.403(5) . ?
C60 C65 1.397(5) . ?
C61 C62 1.392(6) . ?
C61 C66 1.499(6) . ?
C62 H62 0.9500 . ?
C62 C63 1.383(6) . ?
C63 H63 0.9500 . ?
C63 C64 1.375(6) . ?
C64 H64 0.9500 . ?
C64 C65 1.389(6) . ?
C65 C67 1.513(6) . ?
C66 H66A 0.9800 . ?
C66 H66B 0.9800 . ?
C66 H66C 0.9800 . ?
C67 H67A 0.9800 . ?
C67 H67B 0.9800 . ?
C67 H67C 0.9800 . ?
C68 H68A 0.9800 . ?
C68 H68B 0.9800 . ?
C68 H68C 0.9800 . ?
C69 H69A 0.9800 . ?
C69 H69B 0.9800 . ?
C69 H69C 0.9800 . ?
S1 O1 1.402(4) . ?
S1 O2 1.454(4) . ?
S1 N1 1.545(5) . ?
S1 C70 1.803(7) . ?
F1 C70 1.312(8) . ?
F2 C70 1.293(8) . ?
F3 C70 1.337(9) . ?
N1 S2 1.588(5) . ?
S2 O3 1.403(4) . ?
S2 O4 1.415(4) . ?
S2 C71 1.801(5) . ?
F4 C71 1.386(8) . ?
F5 C71 1.304(7) . ?
F6 C71 1.280(7) . ?
C72 H72 0.9500 . ?
C72 C73 1.3891(10) . ?
C72 C77 1.3895(10) . ?
C73 H73 0.9500 . ?
C73 C74 1.3891(10) . ?
C74 H74 0.9500 . ?
C74 C75 1.3890(10) . ?
C75 H75 0.9500 . ?
C75 C76 1.3889(10) . ?
C76 H76 0.9500 . ?
C76 C77 1.3891(10) . ?
C77 H77 0.9500 . ?
C78 H78 0.9500 . ?
C78 C79 1.3893(10) . ?
C78 C80 1.3896(10) . ?
C79 H79 0.9500 . ?
C79 C83 1.3892(10) . ?
C82 H82 0.9500 . ?
C82 C83 1.3893(10) . ?
C82 C81 1.3895(10) . ?
C83 H83 0.9500 . ?
C80 H80 0.9500 . ?
C80 C81 1.3895(10) . ?
C81 H81 0.9500 . ?

loop_
_geom_torsion_atom_site_label_1
_geom_torsion_atom_site_label_2
_geom_torsion_atom_site_label_3
_geom_torsion_atom_site_label_4
_geom_torsion
_geom_torsion_site_symmetry_1
_geom_torsion_site_symmetry_2
_geom_torsion_site_symmetry_3
_geom_torsion_site_symmetry_4
_geom_torsion_publ_flag
Au1 P3 C46 C47 71.7(3) . . . . ?
Au1 P3 C46 C51 -108.9(3) . . . . ?
Rh1 P1 C10 C11 -4.6(4) . . . . ?
Rh1 P1 C10 C15 179.0(3) . . . . ?
Rh1 P1 C16 C17 107.0(3) . . . . ?
Rh1 P1 C16 C21 -66.6(4) . . . . ?
Rh1 P1 C22 C23 106.1(3) . . . . ?
Rh1 P1 C22 C27 -74.3(3) . . . . ?
Rh1 P2 C28 C29 120.7(3) . . . . ?
Rh1 P2 C28 C33 -64.7(4) . . . . ?
Rh1 P2 C34 C35 109.7(3) . . . . ?
Rh1 P2 C34 C38 -65.5(3) . . . . ?
Rh1 P2 C40 C41 -17.3(3) . . . . ?
Rh1 P2 C40 C45 164.0(3) . . . . ?
Rh1 C5 C1 C2 -66.9(3) . . . . ?
Rh1 C5 C4 C3 52.5(3) . . . . ?
Rh1 C5 C4 C6 -128.5(4) . . . . ?
Rh1 C5 C9 C8 97.0(4) . . . . ?
Rh1 C1 C2 C3 -65.1(3) . . . . ?
Rh1 C2 C3 C4 -74.1(3) . . . . ?
Rh1 C3 C4 C5 -57.9(3) . . . . ?
Rh1 C3 C4 C6 123.3(4) . . . . ?
Rh1 C4 C6 C7 -91.0(5) . . . . ?
P1 C10 C11 C12 -173.5(3) . . . . ?
P1 C10 C15 C14 173.7(3) . . . . ?
P1 C16 C17 C18 -175.1(4) . . . . ?
P1 C16 C21 C20 175.1(3) . . . . ?
P1 C22 C23 C24 179.1(3) . . . . ?
P1 C22 C27 C26 -179.5(3) . . . . ?
P2 C28 C29 C30 175.4(3) . . . . ?
P2 C28 C33 C32 -176.0(3) . . . . ?
P2 C34 C35 C36 -172.7(3) . . . . ?
P2 C34 C38 C39 174.3(3) . . . . ?
P2 C40 C41 C42 -179.7(3) . . . . ?
P2 C40 C45 C44 -179.6(3) . . . . ?
P3 C46 C47 C48 174.0(3) . . . . ?
P3 C46 C47 C52 -12.9(5) . . . . ?
P3 C46 C51 C50 -174.3(3) . . . . ?
P3 C46 C51 C60 10.3(6) . . . . ?
C5 C1 C2 Rh1 74.6(3) . . . . ?
C5 C1 C2 C3 9.5(4) . . . . ?
C5 C4 C6 C7 0.6(6) . . . . ?
C1 C5 C4 Rh1 -54.1(2) . . . . ?
C1 C5 C4 C3 -1.6(4) . . . . ?
C1 C5 C4 C6 177.4(3) . . . . ?
C1 C5 C9 C8 -177.4(4) . . . . ?
C1 C2 C3 Rh1 63.6(3) . . . . ?
C1 C2 C3 C4 -10.5(4) . . . . ?
C2 C3 C4 Rh1 65.3(3) . . . . ?
C2 C3 C4 C5 7.4(4) . . . . ?
C2 C3 C4 C6 -171.4(4) . . . . ?
C3 C4 C6 C7 179.3(4) . . . . ?
C4 C5 C1 Rh1 62.1(3) . . . . ?
C4 C5 C1 C2 -4.8(4) . . . . ?
C4 C5 C9 C8 1.8(6) . . . . ?
C4 C6 C7 C8 0.9(7) . . . . ?
C6 C7 C8 C9 -1.1(7) . . . . ?
C7 C8 C9 C5 -0.3(6) . . . . ?
C9 C5 C1 Rh1 -118.6(4) . . . . ?
C9 C5 C1 C2 174.5(4) . . . . ?
C9 C5 C4 Rh1 126.6(4) . . . . ?
C9 C5 C4 C3 179.1(4) . . . . ?
C9 C5 C4 C6 -1.9(6) . . . . ?
C10 P1 C16 C17 -13.9(4) . . . . ?
C10 P1 C16 C21 172.5(3) . . . . ?
C10 P1 C22 C23 -124.9(3) . . . . ?
C10 P1 C22 C27 54.6(3) . . . . ?
C10 C11 C12 C13 -1.0(6) . . . . ?
C11 C10 C15 C14 -2.7(6) . . . . ?
C11 C12 C13 C14 -1.2(7) . . . . ?
C12 C13 C14 C15 1.4(7) . . . . ?
C13 C14 C15 C10 0.6(7) . . . . ?
C15 C10 C11 C12 2.9(6) . . . . ?
C16 P1 C10 C11 112.3(3) . . . . ?
C16 P1 C10 C15 -64.1(4) . . . . ?
C16 P1 C22 C23 -20.4(4) . . . . ?
C16 P1 C22 C27 159.1(3) . . . . ?
C16 C17 C18 C19 0.7(8) . . . . ?
C17 C16 C21 C20 1.2(6) . . . . ?
C17 C18 C19 C20 0.2(8) . . . . ?
C18 C19 C20 C21 -0.3(8) . . . . ?
C19 C20 C21 C16 -0.4(7) . . . . ?
C21 C16 C17 C18 -1.4(7) . . . . ?
C22 P1 C10 C11 -140.5(3) . . . . ?
C22 P1 C10 C15 43.1(4) . . . . ?
C22 P1 C16 C17 -116.7(4) . . . . ?
C22 P1 C16 C21 69.7(4) . . . . ?
C22 C23 C24 C25 0.3(7) . . . . ?
C23 C22 C27 C26 0.1(6) . . . . ?
C23 C24 C25 C26 0.2(7) . . . . ?
C24 C25 C26 C27 -0.6(7) . . . . ?
C25 C26 C27 C22 0.4(6) . . . . ?
C27 C22 C23 C24 -0.4(6) . . . . ?
C28 P2 C34 C35 -112.8(3) . . . . ?
C28 P2 C34 C38 72.0(4) . . . . ?
C28 P2 C40 C41 -155.8(3) . . . . ?
C28 P2 C40 C45 25.5(4) . . . . ?
C28 C29 C30 C31 0.6(6) . . . . ?
C29 C28 C33 C32 -1.2(6) . . . . ?
C29 C30 C31 C32 -1.7(7) . . . . ?
C30 C31 C32 C33 1.2(6) . . . . ?
C31 C32 C33 C28 0.2(6) . . . . ?
C33 C28 C29 C30 0.8(6) . . . . ?
C34 P2 C28 C29 -4.2(4) . . . . ?
C34 P2 C28 C33 170.3(3) . . . . ?
C34 P2 C40 C41 97.6(3) . . . . ?
C34 P2 C40 C45 -81.1(3) . . . . ?
C34 C35 C36 C37 -1.6(7) . . . . ?
C34 C38 C39 C37 -1.4(7) . . . . ?
C35 C34 C38 C39 -1.0(6) . . . . ?
C35 C36 C37 C39 -0.8(7) . . . . ?
C36 C37 C39 C38 2.3(7) . . . . ?
C38 C34 C35 C36 2.5(6) . . . . ?
C40 P2 C28 C29 -110.8(3) . . . . ?
C40 P2 C28 C33 63.7(3) . . . . ?
C40 P2 C34 C35 -8.4(4) . . . . ?
C40 P2 C34 C38 176.4(3) . . . . ?
C40 C41 C42 C43 -0.4(6) . . . . ?
C41 C40 C45 C44 1.7(6) . . . . ?
C41 C42 C43 C44 1.0(6) . . . . ?
C42 C43 C44 C45 -0.3(6) . . . . ?
C43 C44 C45 C40 -1.1(6) . . . . ?
C45 C40 C41 C42 -1.0(6) . . . . ?
C46 C47 C48 C49 1.9(7) . . . . ?
C46 C47 C52 C53 -79.9(5) . . . . ?
C46 C47 C52 C57 107.6(5) . . . . ?
C46 C51 C60 C61 73.7(5) . . . . ?
C46 C51 C60 C65 -112.4(5) . . . . ?
C47 C46 C51 C50 5.1(6) . . . . ?
C47 C46 C51 C60 -170.3(4) . . . . ?
C47 C48 C49 C50 1.9(8) . . . . ?
C47 C52 C53 C54 -178.1(4) . . . . ?
C47 C52 C53 C58 -1.2(6) . . . . ?
C47 C52 C57 C56 178.0(4) . . . . ?
C47 C52 C57 C59 0.3(6) . . . . ?
C48 C47 C52 C53 93.4(5) . . . . ?
C48 C47 C52 C57 -79.1(5) . . . . ?
C48 C49 C50 C51 -2.1(8) . . . . ?
C49 C50 C51 C46 -1.4(7) . . . . ?
C49 C50 C51 C60 174.4(5) . . . . ?
C50 C51 C60 C61 -101.9(4) . . . . ?
C50 C51 C60 C65 72.0(5) . . . . ?
C51 C46 C47 C48 -5.4(6) . . . . ?
C51 C46 C47 C52 167.6(4) . . . . ?
C51 C60 C61 C62 178.2(3) . . . . ?
C51 C60 C61 C66 -0.8(5) . . . . ?
C51 C60 C65 C64 -177.2(4) . . . . ?
C51 C60 C65 C67 3.4(6) . . . . ?
C52 C47 C48 C49 -171.8(5) . . . . ?
C52 C53 C54 C55 1.4(6) . . . . ?
C53 C52 C57 C56 5.8(6) . . . . ?
C53 C52 C57 C59 -171.9(4) . . . . ?
C53 C54 C55 C56 2.5(7) . . . . ?
C54 C55 C56 C57 -2.3(7) . . . . ?
C55 C56 C57 C52 -1.8(7) . . . . ?
C55 C56 C57 C59 176.0(4) . . . . ?
C57 C52 C53 C54 -5.6(6) . . . . ?
C57 C52 C53 C58 171.2(4) . . . . ?
C58 C53 C54 C55 -175.5(4) . . . . ?
C60 C61 C62 C63 -1.8(6) . . . . ?
C61 C60 C65 C64 -3.4(6) . . . . ?
C61 C60 C65 C67 177.2(4) . . . . ?
C61 C62 C63 C64 -1.4(7) . . . . ?
C62 C63 C64 C65 2.3(7) . . . . ?
C63 C64 C65 C60 0.1(6) . . . . ?
C63 C64 C65 C67 179.5(4) . . . . ?
C65 C60 C61 C62 4.3(6) . . . . ?
C65 C60 C61 C66 -174.7(4) . . . . ?
C66 C61 C62 C63 177.2(4) . . . . ?
C68 P3 C46 C47 -159.3(3) . . . . ?
C68 P3 C46 C51 20.1(4) . . . . ?
C69 P3 C46 C47 -53.8(3) . . . . ?
C69 P3 C46 C51 125.6(3) . . . . ?
S1 N1 S2 O3 -134.4(4) . . . . ?
S1 N1 S2 O4 4.4(5) . . . . ?
S1 N1 S2 C71 117.9(4) . . . . ?
O1 S1 N1 S2 -24.6(6) . . . . ?
O1 S1 C70 F1 61.9(6) . . . . ?
O1 S1 C70 F2 -61.6(7) . . . . ?
O1 S1 C70 F3 -178.8(5) . . . . ?
O2 S1 N1 S2 -160.1(4) . . . . ?
O2 S1 C70 F1 -175.4(5) . . . . ?
O2 S1 C70 F2 61.1(7) . . . . ?
O2 S1 C70 F3 -56.1(6) . . . . ?
N1 S1 C70 F1 -62.4(6) . . . . ?
N1 S1 C70 F2 174.1(6) . . . . ?
N1 S1 C70 F3 56.9(6) . . . . ?
N1 S2 C71 F4 -177.3(4) . . . . ?
N1 S2 C71 F5 -63.1(5) . . . . ?
N1 S2 C71 F6 66.6(6) . . . . ?
C70 S1 N1 S2 89.3(5) . . . . ?
O3 S2 C71 F4 71.5(5) . . . . ?
O3 S2 C71 F5 -174.3(5) . . . . ?
O3 S2 C71 F6 -44.5(6) . . . . ?
O4 S2 C71 F4 -56.5(5) . . . . ?
O4 S2 C71 F5 57.7(6) . . . . ?
O4 S2 C71 F6 -172.6(5) . . . . ?
C72 C73 C74 C75 1.9(10) . . . . ?
C73 C72 C77 C76 -1.9(8) . . . . ?
C73 C74 C75 C76 -2.3(9) . . . . ?
C74 C75 C76 C77 0.7(9) . . . . ?
C75 C76 C77 C72 1.4(8) . . . . ?
C77 C72 C73 C74 0.3(9) . . . . ?
C78 C79 C83 C82 0.5(9) . . . . ?
C78 C80 C81 C82 -0.4(12) . . . . ?
C79 C78 C80 C81 -0.2(11) . . . . ?
C83 C82 C81 C80 1.1(11) . . . . ?
C80 C78 C79 C83 0.1(10) . . . . ?
C81 C82 C83 C79 -1.1(9) . . . . ?
